data_4316475
loop_
_publ_author_name
'Hong-Jhin You'
'Ching-Shiang Fang'
'Ju-Ling Lin'
'Shih-Sheng Sun'
'C. W. Liu'

_publ_section_title
;
 Dinuclear Gold Diselenophosphate Complexes: Structures and
 Photoluminescence
;
_journal_name_full 'Inorganic Chemistry'
_journal_page_first 7641
_journal_page_last 7643
_journal_paper_doi 10.1021/ic101390e
_journal_volume 49
_journal_year 2010
_chemical_formula_sum 'C12 H28 Au2 O4 P2 Se4'
_chemical_formula_weight 1008.06
_chemical_name_systematic
; 
 ? 
;
_space_group_IT_number 14
_symmetry_cell_setting monoclinic
_symmetry_space_group_name_Hall '-P 2yn'
_symmetry_space_group_name_H-M 'P 1 21/n 1'
_atom_sites_solution_hydrogens geom
_atom_sites_solution_primary direct
_atom_sites_solution_secondary difmap
_audit_creation_method SHELXL-97
_cell_angle_alpha 90.00
_cell_angle_beta 91.087(3)
_cell_angle_gamma 90.00
_cell_formula_units_Z 8
_cell_length_a 12.078(2)
_cell_length_b 22.850(4)
_cell_length_c 18.365(3)
_cell_measurement_reflns_used 5936
_cell_measurement_temperature 250(2)
_cell_measurement_theta_max 24.55
_cell_measurement_theta_min 2.39
_cell_volume 5067.5(15)
_computing_cell_refinement 'Bruker SAINT'
_computing_data_collection 'Bruker APEX2'
_computing_data_reduction 'Bruker SAINT'
_computing_molecular_graphics 'Bruker SHELXTL'
_computing_publication_material 'Bruker SHELXTL'
_computing_structure_refinement 'SHELXL-97 (Sheldrick, 2008)'
_computing_structure_solution 'SHELXS-97 (Sheldrick, 2008)'
_diffrn_ambient_temperature 250(2)
_diffrn_measured_fraction_theta_full 0.975
_diffrn_measured_fraction_theta_max 0.975
_diffrn_measurement_device_type 'Bruker APEX-II CCD'
_diffrn_measurement_method '\f and \w scans'
_diffrn_radiation_monochromator graphite
_diffrn_radiation_source 'fine-focus sealed tube'
_diffrn_radiation_type MoK\a
_diffrn_radiation_wavelength 0.71073
_diffrn_reflns_av_R_equivalents 0.0894
_diffrn_reflns_av_sigmaI/netI 0.0628
_diffrn_reflns_limit_h_max 14
_diffrn_reflns_limit_h_min -14
_diffrn_reflns_limit_k_max 27
_diffrn_reflns_limit_k_min -27
_diffrn_reflns_limit_l_max 21
_diffrn_reflns_limit_l_min -21
_diffrn_reflns_number 55599
_diffrn_reflns_theta_full 25.41
_diffrn_reflns_theta_max 25.41
_diffrn_reflns_theta_min 1.42
_exptl_absorpt_coefficient_mu 17.452
_exptl_absorpt_correction_T_max 0.3185
_exptl_absorpt_correction_T_min 0.0744
_exptl_absorpt_correction_type multi-scan
_exptl_absorpt_process_details SADABS
_exptl_crystal_colour yellow
_exptl_crystal_density_diffrn 2.643
_exptl_crystal_density_method 'not measured'
_exptl_crystal_description needle
_exptl_crystal_F_000 3648
_exptl_crystal_size_max 0.31
_exptl_crystal_size_mid 0.09
_exptl_crystal_size_min 0.09
_refine_diff_density_max 1.324
_refine_diff_density_min -1.744
_refine_diff_density_rms 0.224
_refine_ls_extinction_method none
_refine_ls_goodness_of_fit_ref 1.011
_refine_ls_hydrogen_treatment constr
_refine_ls_matrix_type full
_refine_ls_number_parameters 458
_refine_ls_number_reflns 9126
_refine_ls_number_restraints 0
_refine_ls_restrained_S_all 1.011
_refine_ls_R_factor_all 0.1013
_refine_ls_R_factor_gt 0.0415
_refine_ls_shift/su_max 0.001
_refine_ls_shift/su_mean 0.000
_refine_ls_structure_factor_coef Fsqd
_refine_ls_weighting_details 'calc w=1/[\s^2^(Fo^2^)+(0.0297P)^2^+56.0434P] where P=(Fo^2^+2Fc^2^)/3'
_refine_ls_weighting_scheme calc
_refine_ls_wR_factor_gt 0.0901
_refine_ls_wR_factor_ref 0.1176
_reflns_number_gt 5229
_reflns_number_total 9126
_reflns_threshold_expression >2sigma(I)
_cod_data_source_file ic101390e_si_002_1.cif
_cod_data_source_block 1
_cod_depositor_comments
;
The following automatic conversions were performed:

'_symmetry_cell_setting' value 'Monoclinic' changed to 'monoclinic'
according to the built-in table from CIF Core dictionary named
'cif_core.dic' version 2.4.1 from 2010-06-29.

Automatic conversion script
Id: cif_fix_values 1646 2011-03-28 12:23:43Z adriana 
;
_cod_database_code 4316475

loop_
_symmetry_equiv_pos_as_xyz
'x, y, z'
'-x+1/2, y+1/2, -z+1/2'
'-x, -y, -z'
'x-1/2, -y-1/2, z-1/2'

loop_
_atom_site_label
_atom_site_type_symbol
_atom_site_fract_x
_atom_site_fract_y
_atom_site_fract_z
_atom_site_U_iso_or_equiv
_atom_site_adp_type
_atom_site_occupancy
_atom_site_symmetry_multiplicity
_atom_site_calc_flag
_atom_site_refinement_flags
_atom_site_disorder_assembly
_atom_site_disorder_group
Au1 Au 0.64505(4) 0.25359(2) 0.13440(3) 0.03904(15) Uani 1 1 d . . .
Au2 Au 0.40212(4) 0.24206(2) 0.13308(3) 0.03649(14) Uani 1 1 d . . .
Au3 Au 0.89456(4) 0.25857(3) 0.13181(3) 0.04365(16) Uani 1 1 d . . .
Au4 Au 0.14811(4) 0.24345(3) 0.12762(3) 0.04312(16) Uani 1 1 d . . .
Se1 Se 0.66314(12) 0.14950(7) 0.11769(8) 0.0501(4) Uani 1 1 d . . .
Se2 Se 0.41116(12) 0.19931(7) 0.01350(8) 0.0515(4) Uani 1 1 d . . .
Se3 Se 0.62323(12) 0.35741(7) 0.15126(8) 0.0512(4) Uani 1 1 d . . .
Se4 Se 0.39909(12) 0.28405(7) 0.25322(8) 0.0501(4) Uani 1 1 d . . .
Se5 Se 0.88328(11) 0.28418(7) 0.00469(8) 0.0467(4) Uani 1 1 d . . .
Se6 Se 0.18239(11) 0.31388(7) 0.03269(8) 0.0483(4) Uani 1 1 d . . .
Se7 Se 0.8882(5) 0.24113(18) 0.2613(4) 0.0445(10) Uani 0.80 1 d P . 1
Se10 Se 0.8858(19) 0.2189(9) 0.2528(13) 0.071(6) Uani 0.20 1 d P . 2
Se8 Se 0.15901(13) 0.16993(8) 0.22161(9) 0.0630(5) Uani 1 1 d . . .
P1 P 0.5374(3) 0.13293(16) 0.03414(18) 0.0378(8) Uani 1 1 d . . .
P2 P 0.5019(3) 0.36109(16) 0.23724(18) 0.0382(8) Uani 1 1 d . . .
P3 P 0.0172(3) 0.34744(16) 0.00999(18) 0.0364(8) Uani 1 1 d . . .
P4 P -0.0124(3) 0.16012(17) 0.25281(19) 0.0449(9) Uani 1 1 d . . .
O1 O 0.5909(7) 0.1169(4) -0.0408(5) 0.044(2) Uani 1 1 d . . .
O2 O 0.4839(8) 0.0711(4) 0.0468(5) 0.051(3) Uani 1 1 d . . .
O3 O 0.5545(7) 0.3789(4) 0.3119(5) 0.048(2) Uani 1 1 d . . .
O4 O 0.4314(7) 0.4181(4) 0.2258(4) 0.044(2) Uani 1 1 d . . .
O5 O 0.0181(7) 0.3816(4) -0.0643(4) 0.042(2) Uani 1 1 d . . .
O6 O -0.0025(7) 0.3973(4) 0.0666(5) 0.045(2) Uani 1 1 d . . .
O7 O -0.0810(8) 0.1183(4) 0.2020(5) 0.055(3) Uani 1 1 d . . .
O8 O -0.0112(8) 0.1262(4) 0.3282(4) 0.050(2) Uani 1 1 d . . .
C1 C 0.6677(13) 0.1570(6) -0.0787(8) 0.056(4) Uani 1 1 d . . .
H1 H 0.6718 0.1943 -0.0513 0.067 Uiso 1 1 calc R . .
C2 C 0.7779(14) 0.1314(9) -0.0798(10) 0.086(6) Uani 1 1 d . . .
H2A H 0.8000 0.1198 -0.0309 0.129 Uiso 1 1 calc R . .
H2B H 0.8300 0.1600 -0.0979 0.129 Uiso 1 1 calc R . .
H2C H 0.7772 0.0973 -0.1114 0.129 Uiso 1 1 calc R . .
C3 C 0.6134(15) 0.1686(9) -0.1513(9) 0.093(7) Uani 1 1 d . . .
H3A H 0.6631 0.1912 -0.1813 0.140 Uiso 1 1 calc R . .
H3B H 0.5455 0.1904 -0.1445 0.140 Uiso 1 1 calc R . .
H3C H 0.5965 0.1317 -0.1752 0.140 Uiso 1 1 calc R . .
C4 C 0.4136(14) 0.0608(8) 0.1101(9) 0.070(5) Uani 1 1 d . . .
H4 H 0.4074 0.0966 0.1401 0.084 Uiso 1 1 calc R . .
C5 C 0.4688(18) 0.0129(9) 0.1520(10) 0.103(8) Uani 1 1 d . . .
H5A H 0.4751 -0.0214 0.1213 0.155 Uiso 1 1 calc R . .
H5B H 0.4252 0.0034 0.1942 0.155 Uiso 1 1 calc R . .
H5C H 0.5420 0.0256 0.1678 0.155 Uiso 1 1 calc R . .
C6 C 0.3036(15) 0.0433(10) 0.0791(12) 0.117(8) Uani 1 1 d . . .
H6A H 0.2671 0.0774 0.0581 0.176 Uiso 1 1 calc R . .
H6B H 0.2584 0.0273 0.1174 0.176 Uiso 1 1 calc R . .
H6C H 0.3137 0.0140 0.0416 0.176 Uiso 1 1 calc R . .
C7 C 0.6431(16) 0.3433(7) 0.3514(9) 0.073(5) Uani 1 1 d . . .
H7 H 0.6489 0.3036 0.3301 0.088 Uiso 1 1 calc R . .
C8 C 0.7515(13) 0.3753(10) 0.3469(10) 0.096(7) Uani 1 1 d . . .
H8A H 0.7701 0.3809 0.2962 0.145 Uiso 1 1 calc R . .
H8B H 0.8092 0.3526 0.3712 0.145 Uiso 1 1 calc R . .
H8C H 0.7452 0.4131 0.3705 0.145 Uiso 1 1 calc R . .
C9 C 0.6009(16) 0.3404(10) 0.4271(11) 0.123(10) Uani 1 1 d . . .
H9A H 0.6440 0.3122 0.4551 0.184 Uiso 1 1 calc R . .
H9B H 0.5238 0.3285 0.4257 0.184 Uiso 1 1 calc R . .
H9C H 0.6073 0.3787 0.4497 0.184 Uiso 1 1 calc R . .
C10 C 0.3550(12) 0.4245(7) 0.1630(7) 0.052(4) Uani 1 1 d . . .
H10 H 0.3560 0.3885 0.1330 0.063 Uiso 1 1 calc R . .
C11 C 0.3982(16) 0.4752(8) 0.1197(9) 0.084(6) Uani 1 1 d . . .
H11A H 0.3966 0.5104 0.1492 0.127 Uiso 1 1 calc R . .
H11B H 0.3522 0.4807 0.0764 0.127 Uiso 1 1 calc R . .
H11C H 0.4737 0.4672 0.1057 0.127 Uiso 1 1 calc R . .
C12 C 0.2420(14) 0.4347(10) 0.1901(11) 0.114(8) Uani 1 1 d . . .
H12A H 0.2149 0.3993 0.2128 0.170 Uiso 1 1 calc R . .
H12B H 0.1931 0.4454 0.1498 0.170 Uiso 1 1 calc R . .
H12C H 0.2439 0.4662 0.2257 0.170 Uiso 1 1 calc R . .
C13 C 0.0247(14) 0.3523(7) -0.1355(7) 0.060(4) Uani 1 1 d . . .
H13 H 0.0156 0.3095 -0.1299 0.072 Uiso 1 1 calc R . .
C14 C 0.1388(16) 0.3664(10) -0.1650(9) 0.108(8) Uani 1 1 d . . .
H14A H 0.1473 0.4085 -0.1688 0.162 Uiso 1 1 calc R . .
H14B H 0.1462 0.3488 -0.2127 0.162 Uiso 1 1 calc R . .
H14C H 0.1953 0.3508 -0.1321 0.162 Uiso 1 1 calc R . .
C15 C -0.0634(15) 0.3762(9) -0.1826(9) 0.087(6) Uani 1 1 d . . .
H15A H -0.1349 0.3663 -0.1628 0.131 Uiso 1 1 calc R . .
H15B H -0.0577 0.3597 -0.2311 0.131 Uiso 1 1 calc R . .
H15C H -0.0560 0.4184 -0.1852 0.131 Uiso 1 1 calc R . .
C16 C -0.1096(11) 0.4214(7) 0.0888(8) 0.056(4) Uani 1 1 d . . .
H16 H -0.1643 0.3892 0.0901 0.068 Uiso 1 1 calc R . .
C17 C -0.0899(16) 0.4431(9) 0.1647(9) 0.094(7) Uani 1 1 d . . .
H17A H -0.0546 0.4126 0.1936 0.141 Uiso 1 1 calc R . .
H17B H -0.1600 0.4535 0.1861 0.141 Uiso 1 1 calc R . .
H17C H -0.0422 0.4772 0.1638 0.141 Uiso 1 1 calc R . .
C18 C -0.1492(16) 0.4656(9) 0.0365(11) 0.106(7) Uani 1 1 d . . .
H18A H -0.0944 0.4964 0.0325 0.158 Uiso 1 1 calc R . .
H18B H -0.2183 0.4821 0.0531 0.158 Uiso 1 1 calc R . .
H18C H -0.1612 0.4475 -0.0108 0.158 Uiso 1 1 calc R . .
C19 C -0.0538(15) 0.0580(7) 0.1907(10) 0.077(5) Uani 1 1 d . . .
H19 H 0.0186 0.0490 0.2142 0.093 Uiso 1 1 calc R . .
C20 C -0.049(2) 0.0466(10) 0.1116(11) 0.131(10) Uani 1 1 d . . .
H20A H -0.1183 0.0585 0.0884 0.196 Uiso 1 1 calc R . .
H20B H -0.0374 0.0051 0.1034 0.196 Uiso 1 1 calc R . .
H20C H 0.0115 0.0686 0.0911 0.196 Uiso 1 1 calc R . .
C21 C -0.1456(15) 0.0245(8) 0.2283(11) 0.093(6) Uani 1 1 d . . .
H21A H -0.1511 0.0380 0.2782 0.140 Uiso 1 1 calc R . .
H21B H -0.1287 -0.0170 0.2280 0.140 Uiso 1 1 calc R . .
H21C H -0.2154 0.0313 0.2027 0.140 Uiso 1 1 calc R . .
C22 C 0.0022(15) 0.1536(7) 0.4005(8) 0.062(4) Uani 1 1 d . . .
H22 H -0.0310 0.1932 0.3994 0.075 Uiso 1 1 calc R . .
C23 C 0.1201(16) 0.1580(11) 0.4221(10) 0.120(9) Uani 1 1 d . . .
H23A H 0.1542 0.1197 0.4196 0.180 Uiso 1 1 calc R . .
H23B H 0.1263 0.1728 0.4715 0.180 Uiso 1 1 calc R . .
H23C H 0.1573 0.1846 0.3894 0.180 Uiso 1 1 calc R . .
C24 C -0.0605(15) 0.1163(9) 0.4494(9) 0.096(7) Uani 1 1 d . . .
H24A H -0.1352 0.1113 0.4301 0.144 Uiso 1 1 calc R . .
H24B H -0.0633 0.1344 0.4971 0.144 Uiso 1 1 calc R . .
H24C H -0.0247 0.0784 0.4536 0.144 Uiso 1 1 calc R . .

loop_
_atom_site_aniso_label
_atom_site_aniso_U_11
_atom_site_aniso_U_22
_atom_site_aniso_U_33
_atom_site_aniso_U_23
_atom_site_aniso_U_13
_atom_site_aniso_U_12
Au1 0.0248(3) 0.0525(4) 0.0399(3) -0.0081(2) 0.0016(2) -0.0020(2)
Au2 0.0247(3) 0.0449(3) 0.0400(3) -0.0079(2) 0.0023(2) -0.0011(2)
Au3 0.0267(3) 0.0518(4) 0.0524(3) 0.0119(3) -0.0005(2) -0.0019(2)
Au4 0.0281(3) 0.0569(4) 0.0444(3) 0.0036(3) 0.0013(2) 0.0007(2)
Se1 0.0439(8) 0.0531(9) 0.0530(9) -0.0079(7) -0.0105(7) 0.0108(7)
Se2 0.0398(8) 0.0704(11) 0.0439(8) -0.0169(7) -0.0115(7) 0.0104(7)
Se3 0.0450(8) 0.0498(9) 0.0592(9) -0.0057(8) 0.0162(7) -0.0107(7)
Se4 0.0488(9) 0.0575(10) 0.0445(8) -0.0119(7) 0.0175(7) -0.0105(7)
Se5 0.0345(7) 0.0563(9) 0.0491(8) 0.0040(7) -0.0062(6) -0.0089(7)
Se6 0.0270(7) 0.0652(10) 0.0527(8) 0.0104(8) 0.0021(6) -0.0020(7)
Se7 0.0395(14) 0.0439(19) 0.0501(14) 0.0004(16) 0.0004(10) 0.0053(15)
Se10 0.026(6) 0.119(18) 0.069(13) 0.059(12) 0.011(7) 0.018(11)
Se8 0.0396(8) 0.0845(13) 0.0652(10) 0.0264(9) 0.0087(8) 0.0178(8)
P1 0.0355(19) 0.042(2) 0.0361(18) -0.0054(16) 0.0077(15) -0.0022(16)
P2 0.0332(18) 0.042(2) 0.0398(19) -0.0065(16) -0.0029(15) 0.0010(16)
P3 0.0310(18) 0.044(2) 0.0343(18) 0.0009(16) 0.0003(15) -0.0011(16)
P4 0.045(2) 0.052(2) 0.038(2) 0.0046(18) -0.0035(17) -0.0063(18)
O1 0.039(5) 0.048(6) 0.046(5) -0.008(4) 0.017(4) -0.008(4)
O2 0.065(7) 0.048(6) 0.040(5) -0.008(5) 0.013(5) -0.014(5)
O3 0.049(6) 0.052(6) 0.043(5) -0.008(5) -0.020(5) 0.014(5)
O4 0.050(6) 0.040(5) 0.042(5) -0.006(4) -0.014(4) 0.015(4)
O5 0.045(5) 0.051(6) 0.030(5) 0.003(4) 0.005(4) 0.002(4)
O6 0.040(5) 0.046(6) 0.048(5) -0.013(4) 0.003(4) -0.001(4)
O7 0.062(7) 0.050(6) 0.051(6) -0.006(5) -0.012(5) 0.005(5)
O8 0.059(6) 0.057(6) 0.033(5) 0.005(5) -0.007(5) -0.011(5)
C1 0.067(11) 0.045(9) 0.057(10) 0.003(8) 0.034(8) 0.000(8)
C2 0.066(12) 0.112(16) 0.081(13) 0.032(12) 0.013(10) -0.003(11)
C3 0.083(14) 0.141(19) 0.057(11) 0.048(12) 0.020(10) 0.022(13)
C4 0.080(13) 0.066(12) 0.066(11) 0.010(9) 0.036(10) -0.013(10)
C5 0.15(2) 0.093(16) 0.067(12) 0.008(12) 0.027(13) -0.051(15)
C6 0.053(12) 0.15(2) 0.15(2) 0.011(17) 0.026(13) -0.028(13)
C7 0.096(14) 0.053(11) 0.069(11) 0.004(9) -0.030(10) 0.009(10)
C8 0.037(10) 0.15(2) 0.097(14) 0.041(14) -0.011(10) -0.003(11)
C9 0.076(14) 0.16(2) 0.130(19) 0.114(17) -0.019(13) -0.028(14)
C10 0.049(9) 0.063(10) 0.045(8) -0.005(8) -0.012(7) 0.002(8)
C11 0.099(15) 0.080(14) 0.074(12) 0.013(11) -0.027(11) 0.003(11)
C12 0.048(12) 0.17(2) 0.123(18) 0.014(16) -0.013(12) 0.041(13)
C13 0.088(13) 0.054(10) 0.038(8) -0.004(7) 0.004(8) -0.003(9)
C14 0.096(16) 0.19(2) 0.042(10) -0.002(13) 0.011(10) 0.020(16)
C15 0.093(14) 0.111(16) 0.057(11) 0.013(11) -0.030(10) -0.013(12)
C16 0.030(8) 0.070(11) 0.070(10) -0.013(9) 0.017(7) 0.005(7)
C17 0.093(14) 0.118(17) 0.072(12) -0.054(12) 0.017(11) 0.004(13)
C18 0.080(15) 0.111(18) 0.126(18) 0.009(15) 0.010(13) 0.041(13)
C19 0.077(13) 0.059(12) 0.095(14) -0.026(10) -0.013(11) 0.027(10)
C20 0.15(2) 0.14(2) 0.097(17) -0.066(16) 0.006(16) 0.024(18)
C21 0.074(13) 0.057(12) 0.149(19) 0.023(12) -0.002(13) 0.002(10)
C22 0.097(13) 0.049(10) 0.040(9) 0.004(7) -0.012(9) 0.008(9)
C23 0.081(14) 0.22(3) 0.056(11) -0.014(14) -0.016(10) -0.061(16)
C24 0.073(13) 0.16(2) 0.060(12) 0.007(13) 0.002(10) 0.006(13)

loop_
_atom_type_symbol
_atom_type_description
_atom_type_scat_dispersion_real
_atom_type_scat_dispersion_imag
_atom_type_scat_source
C C 0.0033 0.0016 'International Tables Vol C Tables 4.2.6.8 and 6.1.1.4'
H H 0.0000 0.0000 'International Tables Vol C Tables 4.2.6.8 and 6.1.1.4'
O O 0.0106 0.0060 'International Tables Vol C Tables 4.2.6.8 and 6.1.1.4'
P P 0.1023 0.0942 'International Tables Vol C Tables 4.2.6.8 and 6.1.1.4'
Se Se -0.0929 2.2259 'International Tables Vol C Tables 4.2.6.8 and 6.1.1.4'
Au Au -2.0133 8.8022 'International Tables Vol C Tables 4.2.6.8 and 6.1.1.4'

loop_
_geom_angle_atom_site_label_1
_geom_angle_atom_site_label_2
_geom_angle_atom_site_label_3
_geom_angle
_geom_angle_site_symmetry_1
_geom_angle_site_symmetry_3
_geom_angle_publ_flag
Se3 Au1 Se1 178.91(5) . . ?
Se3 Au1 Au2 88.72(4) . . ?
Se1 Au1 Au2 90.20(4) . . ?
Se3 Au1 Au3 94.40(4) . . ?
Se1 Au1 Au3 86.68(4) . . ?
Au2 Au1 Au3 176.73(3) . . ?
Se4 Au2 Se2 178.21(5) . . ?
Se4 Au2 Au1 89.39(4) . . ?
Se2 Au2 Au1 88.93(4) . . ?
Se4 Au2 Au4 89.61(4) . . ?
Se2 Au2 Au4 92.12(4) . . ?
Au1 Au2 Au4 174.11(3) . . ?
Se10 Au3 Se5 170.1(5) . . ?
Se10 Au3 Se7 12.7(5) . . ?
Se5 Au3 Se7 173.18(14) . . ?
Se10 Au3 Au1 84.8(5) . . ?
Se5 Au3 Au1 89.22(4) . . ?
Se7 Au3 Au1 85.87(15) . . ?
Se10 Au3 Au4 92.4(5) . 1_655 ?
Se5 Au3 Au4 92.35(4) . 1_655 ?
Se7 Au3 Au4 93.21(15) . 1_655 ?
Au1 Au3 Au4 171.40(3) . 1_655 ?
Se8 Au4 Se6 166.89(5) . . ?
Se8 Au4 Au2 85.89(4) . . ?
Se6 Au4 Au2 81.11(4) . . ?
Se8 Au4 Au3 95.79(4) . 1_455 ?
Se6 Au4 Au3 97.32(4) . 1_455 ?
Au2 Au4 Au3 173.30(3) . 1_455 ?
P1 Se1 Au1 101.44(11) . . ?
P1 Se2 Au2 99.64(10) . . ?
P2 Se3 Au1 102.02(11) . . ?
P2 Se4 Au2 100.37(10) . . ?
P3 Se5 Au3 95.17(10) 1_655 . ?
P3 Se6 Au4 101.81(10) . . ?
P4 Se7 Au3 92.4(2) 1_655 . ?
P4 Se10 Au3 103.7(10) 1_655 . ?
P4 Se8 Au4 102.81(11) . . ?
O2 P1 O1 95.5(5) . . ?
O2 P1 Se1 109.6(4) . . ?
O1 P1 Se1 111.4(4) . . ?
O2 P1 Se2 111.3(4) . . ?
O1 P1 Se2 107.9(4) . . ?
Se1 P1 Se2 118.64(16) . . ?
O3 P2 O4 96.5(5) . . ?
O3 P2 Se3 112.4(4) . . ?
O4 P2 Se3 107.8(4) . . ?
O3 P2 Se4 108.5(4) . . ?
O4 P2 Se4 112.3(4) . . ?
Se3 P2 Se4 117.40(16) . . ?
O6 P3 O5 102.7(5) . . ?
O6 P3 Se5 113.1(4) . 1_455 ?
O5 P3 Se5 108.0(4) . 1_455 ?
O6 P3 Se6 106.3(4) . . ?
O5 P3 Se6 108.7(4) . . ?
Se5 P3 Se6 117.06(17) 1_455 . ?
O7 P4 O8 102.6(5) . . ?
O7 P4 Se10 95.7(8) . 1_455 ?
O8 P4 Se10 110.8(9) . 1_455 ?
O7 P4 Se8 113.8(4) . . ?
O8 P4 Se8 106.8(4) . . ?
Se10 P4 Se8 124.8(7) 1_455 . ?
O7 P4 Se7 105.7(4) . 1_455 ?
O8 P4 Se7 110.0(4) . 1_455 ?
Se10 P4 Se7 10.3(8) 1_455 1_455 ?
Se8 P4 Se7 117.0(2) . 1_455 ?
C1 O1 P1 122.3(8) . . ?
C4 O2 P1 120.4(9) . . ?
C7 O3 P2 123.7(9) . . ?
C10 O4 P2 121.2(8) . . ?
C13 O5 P3 123.2(9) . . ?
C16 O6 P3 127.1(8) . . ?
C19 O7 P4 123.6(10) . . ?
C22 O8 P4 125.4(9) . . ?
C2 C1 O1 109.7(13) . . ?
C2 C1 C3 116.4(13) . . ?
O1 C1 C3 105.0(13) . . ?
C2 C1 H1 108.5 . . ?
O1 C1 H1 108.5 . . ?
C3 C1 H1 108.5 . . ?
C1 C2 H2A 109.5 . . ?
C1 C2 H2B 109.5 . . ?
H2A C2 H2B 109.5 . . ?
C1 C2 H2C 109.5 . . ?
H2A C2 H2C 109.5 . . ?
H2B C2 H2C 109.5 . . ?
C1 C3 H3A 109.5 . . ?
C1 C3 H3B 109.5 . . ?
H3A C3 H3B 109.5 . . ?
C1 C3 H3C 109.5 . . ?
H3A C3 H3C 109.5 . . ?
H3B C3 H3C 109.5 . . ?
O2 C4 C5 105.5(14) . . ?
O2 C4 C6 105.3(14) . . ?
C5 C4 C6 112.9(16) . . ?
O2 C4 H4 111.0 . . ?
C5 C4 H4 111.0 . . ?
C6 C4 H4 111.0 . . ?
C4 C5 H5A 109.5 . . ?
C4 C5 H5B 109.5 . . ?
H5A C5 H5B 109.5 . . ?
C4 C5 H5C 109.5 . . ?
H5A C5 H5C 109.5 . . ?
H5B C5 H5C 109.5 . . ?
C4 C6 H6A 109.5 . . ?
C4 C6 H6B 109.5 . . ?
H6A C6 H6B 109.5 . . ?
C4 C6 H6C 109.5 . . ?
H6A C6 H6C 109.5 . . ?
H6B C6 H6C 109.5 . . ?
C9 C7 C8 112.7(15) . . ?
C9 C7 O3 102.6(14) . . ?
C8 C7 O3 108.7(13) . . ?
C9 C7 H7 110.8 . . ?
C8 C7 H7 110.8 . . ?
O3 C7 H7 110.8 . . ?
C7 C8 H8A 109.5 . . ?
C7 C8 H8B 109.5 . . ?
H8A C8 H8B 109.5 . . ?
C7 C8 H8C 109.5 . . ?
H8A C8 H8C 109.5 . . ?
H8B C8 H8C 109.5 . . ?
C7 C9 H9A 109.5 . . ?
C7 C9 H9B 109.5 . . ?
H9A C9 H9B 109.5 . . ?
C7 C9 H9C 109.5 . . ?
H9A C9 H9C 109.5 . . ?
H9B C9 H9C 109.5 . . ?
O4 C10 C12 108.6(12) . . ?
O4 C10 C11 105.8(12) . . ?
C12 C10 C11 112.9(15) . . ?
O4 C10 H10 109.8 . . ?
C12 C10 H10 109.8 . . ?
C11 C10 H10 109.8 . . ?
C10 C11 H11A 109.5 . . ?
C10 C11 H11B 109.5 . . ?
H11A C11 H11B 109.5 . . ?
C10 C11 H11C 109.5 . . ?
H11A C11 H11C 109.5 . . ?
H11B C11 H11C 109.5 . . ?
C10 C12 H12A 109.5 . . ?
C10 C12 H12B 109.5 . . ?
H12A C12 H12B 109.5 . . ?
C10 C12 H12C 109.5 . . ?
H12A C12 H12C 109.5 . . ?
H12B C12 H12C 109.5 . . ?
C15 C13 O5 107.7(13) . . ?
C15 C13 C14 111.3(14) . . ?
O5 C13 C14 106.5(13) . . ?
C15 C13 H13 110.4 . . ?
O5 C13 H13 110.4 . . ?
C14 C13 H13 110.4 . . ?
C13 C14 H14A 109.5 . . ?
C13 C14 H14B 109.5 . . ?
H14A C14 H14B 109.5 . . ?
C13 C14 H14C 109.5 . . ?
H14A C14 H14C 109.5 . . ?
H14B C14 H14C 109.5 . . ?
C13 C15 H15A 109.5 . . ?
C13 C15 H15B 109.5 . . ?
H15A C15 H15B 109.5 . . ?
C13 C15 H15C 109.5 . . ?
H15A C15 H15C 109.5 . . ?
H15B C15 H15C 109.5 . . ?
C18 C16 O6 110.8(13) . . ?
C18 C16 C17 115.3(16) . . ?
O6 C16 C17 104.9(12) . . ?
C18 C16 H16 108.5 . . ?
O6 C16 H16 108.5 . . ?
C17 C16 H16 108.5 . . ?
C16 C17 H17A 109.5 . . ?
C16 C17 H17B 109.5 . . ?
H17A C17 H17B 109.5 . . ?
C16 C17 H17C 109.5 . . ?
H17A C17 H17C 109.5 . . ?
H17B C17 H17C 109.5 . . ?
C16 C18 H18A 109.5 . . ?
C16 C18 H18B 109.5 . . ?
H18A C18 H18B 109.5 . . ?
C16 C18 H18C 109.5 . . ?
H18A C18 H18C 109.5 . . ?
H18B C18 H18C 109.5 . . ?
O7 C19 C20 109.1(16) . . ?
O7 C19 C21 104.2(14) . . ?
C20 C19 C21 113.5(18) . . ?
O7 C19 H19 110.0 . . ?
C20 C19 H19 110.0 . . ?
C21 C19 H19 110.0 . . ?
C19 C20 H20A 109.5 . . ?
C19 C20 H20B 109.5 . . ?
H20A C20 H20B 109.5 . . ?
C19 C20 H20C 109.5 . . ?
H20A C20 H20C 109.5 . . ?
H20B C20 H20C 109.5 . . ?
C19 C21 H21A 109.5 . . ?
C19 C21 H21B 109.5 . . ?
H21A C21 H21B 109.5 . . ?
C19 C21 H21C 109.5 . . ?
H21A C21 H21C 109.5 . . ?
H21B C21 H21C 109.5 . . ?
C24 C22 O8 104.9(13) . . ?
C24 C22 C23 112.6(14) . . ?
O8 C22 C23 111.2(14) . . ?
C24 C22 H22 109.3 . . ?
O8 C22 H22 109.3 . . ?
C23 C22 H22 109.3 . . ?
C22 C23 H23A 109.5 . . ?
C22 C23 H23B 109.5 . . ?
H23A C23 H23B 109.5 . . ?
C22 C23 H23C 109.5 . . ?
H23A C23 H23C 109.5 . . ?
H23B C23 H23C 109.5 . . ?
C22 C24 H24A 109.5 . . ?
C22 C24 H24B 109.5 . . ?
H24A C24 H24B 109.5 . . ?
C22 C24 H24C 109.5 . . ?
H24A C24 H24C 109.5 . . ?
H24B C24 H24C 109.5 . . ?

loop_
_geom_bond_atom_site_label_1
_geom_bond_atom_site_label_2
_geom_bond_distance
_geom_bond_site_symmetry_2
_geom_bond_publ_flag
Au1 Se3 2.4075(17) . ?
Au1 Se1 2.4087(17) . ?
Au1 Au2 2.9456(9) . ?
Au1 Au3 3.0171(9) . ?
Au2 Se4 2.4069(15) . ?
Au2 Se2 2.4078(15) . ?
Au2 Au4 3.0680(9) . ?
Au3 Se10 2.40(2) . ?
Au3 Se5 2.4080(16) . ?
Au3 Se7 2.414(7) . ?
Au3 Au4 3.0843(9) 1_655 ?
Au4 Se8 2.4106(17) . ?
Au4 Se6 2.4141(16) . ?
Au4 Au3 3.0844(9) 1_455 ?
Se1 P1 2.171(4) . ?
Se2 P1 2.179(4) . ?
Se3 P2 2.176(4) . ?
Se4 P2 2.178(4) . ?
Se5 P3 2.170(4) 1_655 ?
Se6 P3 2.170(4) . ?
Se7 P4 2.213(6) 1_655 ?
Se10 P4 1.82(2) 1_655 ?
Se8 P4 2.170(4) . ?
P1 O2 1.573(9) . ?
P1 O1 1.575(8) . ?
P2 O3 1.554(9) . ?
P2 O4 1.569(9) . ?
P3 O6 1.563(9) . ?
P3 O5 1.572(8) . ?
P3 Se5 2.170(4) 1_455 ?
P4 O7 1.562(10) . ?
P4 O8 1.586(9) . ?
P4 Se10 1.82(2) 1_455 ?
P4 Se7 2.213(6) 1_455 ?
O1 C1 1.487(15) . ?
O2 C4 1.473(16) . ?
O3 C7 1.518(17) . ?
O4 C10 1.471(15) . ?
O5 C13 1.472(15) . ?
O6 C16 1.471(15) . ?
O7 C19 1.433(17) . ?
O8 C22 1.473(16) . ?
C1 C2 1.45(2) . ?
C1 C3 1.50(2) . ?
C1 H1 0.9900 . ?
C2 H2A 0.9700 . ?
C2 H2B 0.9700 . ?
C2 H2C 0.9700 . ?
C3 H3A 0.9700 . ?
C3 H3B 0.9700 . ?
C3 H3C 0.9700 . ?
C4 C5 1.49(2) . ?
C4 C6 1.49(2) . ?
C4 H4 0.9900 . ?
C5 H5A 0.9700 . ?
C5 H5B 0.9700 . ?
C5 H5C 0.9700 . ?
C6 H6A 0.9700 . ?
C6 H6B 0.9700 . ?
C6 H6C 0.9700 . ?
C7 C9 1.49(2) . ?
C7 C8 1.50(2) . ?
C7 H7 0.9900 . ?
C8 H8A 0.9700 . ?
C8 H8B 0.9700 . ?
C8 H8C 0.9700 . ?
C9 H9A 0.9700 . ?
C9 H9B 0.9700 . ?
C9 H9C 0.9700 . ?
C10 C12 1.48(2) . ?
C10 C11 1.50(2) . ?
C10 H10 0.9900 . ?
C11 H11A 0.9700 . ?
C11 H11B 0.9700 . ?
C11 H11C 0.9700 . ?
C12 H12A 0.9700 . ?
C12 H12B 0.9700 . ?
C12 H12C 0.9700 . ?
C13 C15 1.46(2) . ?
C13 C14 1.52(2) . ?
C13 H13 0.9900 . ?
C14 H14A 0.9700 . ?
C14 H14B 0.9700 . ?
C14 H14C 0.9700 . ?
C15 H15A 0.9700 . ?
C15 H15B 0.9700 . ?
C15 H15C 0.9700 . ?
C16 C18 1.47(2) . ?
C16 C17 1.50(2) . ?
C16 H16 0.9900 . ?
C17 H17A 0.9700 . ?
C17 H17B 0.9700 . ?
C17 H17C 0.9700 . ?
C18 H18A 0.9700 . ?
C18 H18B 0.9700 . ?
C18 H18C 0.9700 . ?
C19 C20 1.48(2) . ?
C19 C21 1.52(2) . ?
C19 H19 0.9900 . ?
C20 H20A 0.9700 . ?
C20 H20B 0.9700 . ?
C20 H20C 0.9700 . ?
C21 H21A 0.9700 . ?
C21 H21B 0.9700 . ?
C21 H21C 0.9700 . ?
C22 C24 1.46(2) . ?
C22 C23 1.47(2) . ?
C22 H22 0.9900 . ?
C23 H23A 0.9700 . ?
C23 H23B 0.9700 . ?
C23 H23C 0.9700 . ?
C24 H24A 0.9700 . ?
C24 H24B 0.9700 . ?
C24 H24C 0.9700 . ?
